data_7710101
loop_
_publ_author_name
'Weng, Zhewei'
'Ogiwara, Naoki'
'Yokogawa, Daisuke'
'Kitao, Takashi'
'Kikukawa, Yuji'
'Uchida, Sayaka'

_publ_section_title
;
 Basicity of Isostructural Porous Ionic Crystals Composed of
 Nb/Ta-Substituted Keggin-Type Polyoxotungstates
;
_journal_name_full 'Dalton Transactions'
_journal_paper_doi 10.1039/D2DT00478J
_journal_year 2022
_chemical_formula_moiety 'C6 H6 Cr3 K4 Nb1 O66 Si W11'
_chemical_formula_sum 'C6 H6 Cr3 K4 Nb O66 Si W11'
_chemical_formula_weight 3589.86
_space_group_crystal_system orthorhombic
_space_group_IT_number 62
_space_group_name_Hall '-P 2ac 2n'
_space_group_name_H-M_alt 'P n m a'
_atom_sites_solution_hydrogens geom
_atom_sites_solution_primary dual
_audit_creation_date 2022-03-31
_audit_creation_method
;
Olex2 1.5
(compiled 2021.12.09 svn.r5202d8cf for OlexSys, GUI svn.r6439)
;
_audit_update_record
;
2022-04-01 deposited with the CCDC.	2022-04-21 downloaded from the CCDC.
;
_cell_angle_alpha 90
_cell_angle_beta 90
_cell_angle_gamma 90
_cell_formula_units_Z 4
_cell_length_a 24.4216(4)
_cell_length_b 16.0494(2)
_cell_length_c 17.0259(2)
_cell_measurement_reflns_used 20399
_cell_measurement_temperature 153.15
_cell_measurement_theta_max 30.3550
_cell_measurement_theta_min 2.5500
_cell_volume 6673.34(16)
_computing_cell_refinement 'CrysAlisPro 1.171.40.84a (Rigaku OD, 2020)'
_computing_data_collection 'CrysAlisPro 1.171.40.84a (Rigaku OD, 2020)'
_computing_data_reduction 'CrysAlisPro 1.171.40.84a (Rigaku OD, 2020)'
_computing_molecular_graphics 'Olex2 1.5 (Dolomanov et al., 2009)'
_computing_publication_material 'Olex2 1.5 (Dolomanov et al., 2009)'
_computing_structure_refinement 'SHELXL 2019/2 (Sheldrick, 2015)'
_computing_structure_solution 'SHELXT  (Sheldrick, 2015)'
_diffrn_ambient_temperature 153.15
_diffrn_detector 'HPC area detector'
_diffrn_detector_area_resol_mean 10.0000
_diffrn_detector_type 'Rigaku HyPix-6000 area detector'
_diffrn_measured_fraction_theta_full 0.999
_diffrn_measured_fraction_theta_max 0.906
_diffrn_measurement_details
;
List of Runs (angles in degrees, time in seconds):

  # Type    Start    End  Width  t~exp~   \w     \q     \k     \f   Frames
#--------------------------------------------------------------------------
  1  \w    -70.00 -44.00   0.50   15.51    --  -14.60  45.00   0.00   52
  2  \w     -1.00  48.00   0.50   15.51    --  -14.60  45.00   0.00   98
  3  \w   -104.00  74.00   0.50   15.51    --  -14.60  45.00 120.00  356
  4  \w   -101.00 -76.00   0.50   15.51    --  -14.60  45.00   0.00   50
;
_diffrn_measurement_device 'three-circle diffractometer'
_diffrn_measurement_device_type 'XtaLAB AFC10 (RCD3): fixed-chi single'
_diffrn_measurement_method '\w scans'
_diffrn_orient_matrix_type 'CrysAlisPro convention (1999,Acta A55,543-557)'
_diffrn_orient_matrix_UB_11 0.0167457000
_diffrn_orient_matrix_UB_12 -0.0297689000
_diffrn_orient_matrix_UB_13 0.0192784000
_diffrn_orient_matrix_UB_21 -0.0152746000
_diffrn_orient_matrix_UB_22 0.0056409000
_diffrn_orient_matrix_UB_23 0.0350364000
_diffrn_orient_matrix_UB_31 -0.0181700000
_diffrn_orient_matrix_UB_32 -0.0321652000
_diffrn_orient_matrix_UB_33 -0.0116727000
_diffrn_radiation_monochromator graphite
_diffrn_radiation_probe x-ray
_diffrn_radiation_type 'Mo K\a'
_diffrn_radiation_wavelength 0.71073
_diffrn_reflns_av_R_equivalents 0.0530
_diffrn_reflns_av_unetI/netI 0.0322
_diffrn_reflns_Laue_measured_fraction_full 0.999
_diffrn_reflns_Laue_measured_fraction_max 0.906
_diffrn_reflns_limit_h_max 31
_diffrn_reflns_limit_h_min -34
_diffrn_reflns_limit_k_max 21
_diffrn_reflns_limit_k_min -22
_diffrn_reflns_limit_l_max 23
_diffrn_reflns_limit_l_min -20
_diffrn_reflns_number 44291
_diffrn_reflns_point_group_measured_fraction_full 0.999
_diffrn_reflns_point_group_measured_fraction_max 0.906
_diffrn_reflns_theta_full 25.242
_diffrn_reflns_theta_max 30.481
_diffrn_reflns_theta_min 2.392
_diffrn_source 'rotating anode X-ray generator'
_diffrn_source_type 'Rigaku (Mo) X-ray Source'
_exptl_absorpt_coefficient_mu 19.888
_exptl_absorpt_correction_T_max 0.01232
_exptl_absorpt_correction_T_min 0.00164
_exptl_absorpt_correction_type sphere
_exptl_absorpt_process_details
;
CrysAlisPro 1.171.40.84a (Rigaku Oxford Diffraction, 2020)
Spherical absorption correction
using equivalent radius and absorption coefficient.
Empirical absorption correction using spherical harmonics,
implemented in SCALE3 ABSPACK scaling algorithm.
;
_exptl_crystal_colour 'clear greenish green'
_exptl_crystal_colour_lustre clear
_exptl_crystal_colour_modifier greenish
_exptl_crystal_colour_primary green
_exptl_crystal_density_diffrn 3.573
_exptl_crystal_description block
_exptl_crystal_F_000 6348
_exptl_crystal_size_max 0.2
_exptl_crystal_size_mid 0.18
_exptl_crystal_size_min 0.12
_exptl_crystal_size_rad 0.400
_refine_diff_density_max 4.416
_refine_diff_density_min -1.964
_refine_diff_density_rms 0.601
_refine_ls_extinction_method none
_refine_ls_goodness_of_fit_ref 1.055
_refine_ls_hydrogen_treatment constr
_refine_ls_matrix_type full
_refine_ls_number_parameters 445
_refine_ls_number_reflns 9507
_refine_ls_number_restraints 1
_refine_ls_restrained_S_all 1.055
_refine_ls_R_factor_all 0.0737
_refine_ls_R_factor_gt 0.0658
_refine_ls_shift/su_max 0.001
_refine_ls_shift/su_mean 0.000
_refine_ls_structure_factor_coef Fsqd
_refine_ls_weighting_details 'w=1/[\s^2^(Fo^2^)+(0.1361P)^2^] where P=(Fo^2^+2Fc^2^)/3'
_refine_ls_weighting_scheme calc
_refine_ls_wR_factor_gt 0.1732
_refine_ls_wR_factor_ref 0.1800
_reflns_Friedel_coverage 0.000
_reflns_number_gt 7984
_reflns_number_total 9507
_reflns_threshold_expression 'I > 2\s(I)'
_cod_data_source_file d2dt00478j2.cif
_cod_data_source_block exp_195_sq
_cod_original_cell_volume 6673.31(17)
_cod_database_code 7710101
_shelx_shelxl_version_number 2019/2
_chemical_oxdiff_formula C6H6Cr3K4NbO6SiW11
_shelx_space_group_comment
;
The symmetry employed for this shelxl refinement is uniquely defined
by the following loop, which should always be used as a source of
symmetry information in preference to the above space-group names.
They are only intended as comments.
;
_shelx_estimated_absorpt_t_max 0.199
_shelx_estimated_absorpt_t_min 0.109
_olex2_refinement_description
;
1. Fixed Uiso
 At 1.2 times of:
  All C(H) groups
2. Shared sites
{W2, Nb2}
{W3, Nb3}
{W4, Nb4}
{W5, Nb5}
{W6, Nb6}
{W7, Nb7}
3. Uiso/Uaniso restraints and constraints
Uanis(W2) = Uanis(Nb2)
Uanis(W3) = Uanis(Nb3)
Uanis(W4) = Uanis(Nb4)
Uanis(W5) = Uanis(Nb5)
Uanis(W6) = Uanis(Nb6)
Uanis(W7) = Uanis(Nb7)
4. Others
 1*[Sof(W2)+Sof(Nb2)]+1*[Sof(W3)+Sof(Nb3)]+1*[Sof(W4)+Sof(Nb4)]+0.5*[Sof(W5)+
 Sof(Nb5)]+1*[Sof(W6)+Sof(Nb6)]+1*[Sof(W7)+Sof(Nb7)]=5 with esd of 0.001
 Sof(Nb2)=1-FVAR(1)
 Sof(W2)=FVAR(1)
 Sof(Nb3)=1-FVAR(2)
 Sof(W3)=FVAR(2)
 Sof(Nb4)=1-FVAR(3)
 Sof(W4)=FVAR(3)
 Sof(Nb5)=0.5*(1-FVAR(5))
 Sof(W5)=0.5*FVAR(5)
 Sof(Nb6)=1-FVAR(5)
 Sof(W6)=FVAR(5)
 Sof(Nb7)=1-FVAR(6)
 Sof(W7)=FVAR(6)
5.a Aromatic/amide H refined with riding coordinates:
 C6(H6), C9(H9), C16(H16), C17(H17)
;
_platon_squeeze_void_probe_radius 1.20
_olex2_submission_special_instructions 'No special instructions were received'
_oxdiff_exptl_absorpt_empirical_details
;
Empirical correction (ABSPACK) includes:
- Absorption correction using spherical harmonics
- Frame scaling
;
_oxdiff_exptl_absorpt_empirical_full_max 18.390
_oxdiff_exptl_absorpt_empirical_full_min 0.391

loop_
_space_group_symop_operation_xyz
'x, y, z'
'-x+1/2, -y, z+1/2'
'x+1/2, -y+1/2, -z+1/2'
'-x, y+1/2, -z'
'-x, -y, -z'
'x-1/2, y, -z-1/2'
'-x-1/2, y-1/2, z-1/2'
'x, -y-1/2, z'

loop_
_atom_site_label
_atom_site_type_symbol
_atom_site_fract_x
_atom_site_fract_y
_atom_site_fract_z
_atom_site_U_iso_or_equiv
_atom_site_adp_type
_atom_site_occupancy
_atom_site_site_symmetry_order
_atom_site_calc_flag
_atom_site_refinement_flags_posn
_atom_site_refinement_flags_adp
_atom_site_refinement_flags_occupancy
_atom_site_disorder_assembly
_atom_site_disorder_group
W1 W 0.12066(2) 0.250000 0.45773(3) 0.03497(14) Uani 1 2 d S T P . .
W2 W 0.16999(2) 0.14513(3) 0.12013(3) 0.03839(19) Uani 0.882(4) 1 d . . P . .
W3 W 0.07985(2) 0.02989(3) 0.25810(3) 0.03684(18) Uani 0.911(5) 1 d . . P . .
W4 W 0.00023(2) 0.13458(3) 0.38415(3) 0.03686(18) Uani 0.923(4) 1 d . . P . .
W5 W 0.06080(3) 0.250000 0.05204(3) 0.0390(2) Uani 0.969(6) 2 d S T P . .
W6 W 0.20148(2) 0.14465(2) 0.33305(3) 0.03443(17) Uani 0.884(4) 1 d . . P . .
W7 W -0.02908(2) 0.13475(2) 0.19017(3) 0.03700(18) Uani 0.917(4) 1 d . . P . .
Nb2 Nb 0.16999(2) 0.14513(3) 0.12013(3) 0.03839(19) Uani 0.118(4) 1 d . . P . .
Nb3 Nb 0.07985(2) 0.02989(3) 0.25810(3) 0.03684(18) Uani 0.089(5) 1 d . . P . .
Nb4 Nb 0.00023(2) 0.13458(3) 0.38415(3) 0.03686(18) Uani 0.077(4) 1 d . . P . .
Nb5 Nb 0.06080(3) 0.250000 0.05204(3) 0.0390(2) Uani 0.031(6) 2 d S T P . .
Nb6 Nb 0.20148(2) 0.14465(2) 0.33305(3) 0.03443(17) Uani 0.116(4) 1 d . . P . .
Nb7 Nb -0.02908(2) 0.13475(2) 0.19017(3) 0.03700(18) Uani 0.083(4) 1 d . . P . .
Si8 Si 0.08544(14) 0.250000 0.2571(2) 0.0296(7) Uani 1 2 d S T P . .
Cr9 Cr 0.13629(7) 0.14775(9) 0.75083(9) 0.0361(3) Uani 1 1 d . . . . .
Cr10 Cr 0.02072(9) 0.250000 0.72530(13) 0.0348(4) Uani 1 2 d S T P . .
K12 K -0.15934(11) -0.01711(16) 0.07233(15) 0.0461(5) Uani 1 1 d . . . . .
O6 O 0.1419(3) 0.0698(4) 0.3182(4) 0.0418(15) Uani 1 1 d . . . . .
O9 O 0.2038(4) 0.250000 0.0923(7) 0.044(2) Uani 1 2 d S T P . .
O11 O 0.1158(3) 0.1670(4) 0.0392(4) 0.0397(15) Uani 1 1 d . . . . .
O8 O 0.2050(3) 0.1508(4) 0.2207(4) 0.0413(16) Uani 1 1 d . . . . .
O2 O 0.0136(3) 0.0342(4) 0.1988(4) 0.0389(15) Uani 1 1 d . . . . .
O3 O -0.0508(3) 0.1169(5) 0.2982(4) 0.0402(15) Uani 1 1 d . . . . .
O4 O 0.0663(3) 0.1681(4) 0.4354(4) 0.0375(14) Uani 1 1 d . . . . .
O7 O 0.2533(3) 0.0782(5) 0.3545(5) 0.0486(18) Uani 1 1 d . . . . .
O12 O 0.0163(3) 0.1701(4) 0.1045(4) 0.0390(14) Uani 1 1 d . . . . .
O10 O 0.1188(3) 0.0708(4) 0.1688(4) 0.0408(15) Uani 1 1 d . . . . .
O1 O 0.0485(3) 0.1673(4) 0.2679(4) 0.0367(14) Uani 1 1 d . . . . .
O5 O 0.0967(4) 0.250000 0.7426(5) 0.0332(18) Uani 1 2 d S T P . .
O19 O -0.0860(3) 0.0984(5) 0.1435(5) 0.0466(17) Uani 1 1 d . . . . .
O23 O 0.0318(5) 0.250000 -0.0407(6) 0.051(3) Uani 1 2 d S T P . .
K1 K 0.20727(11) 0.04758(16) 0.56708(16) 0.0495(5) Uani 1 1 d . . . . .
O13 O 0.2410(5) 0.250000 0.3351(6) 0.041(2) Uani 1 2 d S T P . .
O15 O 0.1206(4) 0.250000 0.5576(5) 0.040(2) Uani 1 2 d S T P . .
O18 O 0.0373(3) 0.0340(4) 0.3532(4) 0.0391(15) Uani 1 1 d . . . . .
O14 O 0.1765(3) 0.1666(4) 0.4380(4) 0.0370(14) Uani 1 1 d . . . . .
O16 O -0.0375(4) 0.0987(5) 0.4628(5) 0.0491(18) Uani 1 1 d . . . . .
O17 O -0.0189(4) 0.250000 0.3843(6) 0.041(2) Uani 1 2 d S T P . .
O20 O 0.0216(3) 0.3365(5) 0.6424(4) 0.0403(15) Uani 1 1 d . . . . .
O25 O 0.1800(4) 0.0406(5) 0.7636(5) 0.0484(18) Uani 1 1 d . . . . .
O24 O 0.1799(3) 0.1803(5) 0.8448(4) 0.0411(15) Uani 1 1 d . . . . .
O22 O 0.0058(3) 0.3348(4) 0.8058(4) 0.0388(15) Uani 1 1 d . . . . .
O26 O 0.0850(3) 0.1004(4) 0.8289(4) 0.0383(15) Uani 1 1 d . . . . .
O21 O 0.0995(3) 0.0921(4) 0.6616(4) 0.0441(16) Uani 1 1 d . . . . .
O27 O -0.0629(5) 0.250000 0.7101(7) 0.054(3) Uani 1 2 d S T P . .
O28 O 0.1951(3) 0.1802(5) 0.6758(5) 0.0443(16) Uani 1 1 d . . . . .
O29 O 0.1347(4) 0.250000 0.3213(5) 0.0313(17) Uani 1 2 d S T P . .
O32 O 0.0947(3) -0.0751(5) 0.2537(5) 0.0454(17) Uani 1 1 d . . . . .
O30 O 0.1122(4) 0.250000 0.1694(6) 0.036(2) Uani 1 2 d S T P . .
O31 O 0.2113(3) 0.0762(5) 0.0704(5) 0.0499(18) Uani 1 1 d . . . . .
C6 C 0.0360(5) 0.1183(6) 0.8442(6) 0.043(2) Uani 1 1 d . . . . .
H6 H 0.020609 0.093305 0.889679 0.052 Uiso 1 1 calc R U . . .
C9 C 0.0546(5) 0.1086(6) 0.6259(6) 0.040(2) Uani 1 1 d . . . . .
H9 H 0.045874 0.074639 0.581894 0.048 Uiso 1 1 calc R U . . .
C16 C 0.2093(6) 0.250000 0.6517(10) 0.045(3) Uani 1 2 d S T P . .
H16 H 0.234470 0.250000 0.609105 0.054 Uiso 1 2 calc R U P . .
C17 C 0.1898(7) 0.250000 0.8764(9) 0.046(3) Uani 1 2 d S T P . .
H17 H 0.205734 0.250002 0.927262 0.055 Uiso 1 2 calc R U P . .
O33 O 0.1604(3) -0.0813(5) 0.6647(6) 0.0514(19) Uani 1 1 d . . . . .
O34 O -0.0461(4) 0.250000 0.2014(6) 0.043(2) Uani 1 2 d S T P . .
O35 O 0.3055(4) 0.1205(6) 0.5250(6) 0.061(2) Uani 1 1 d . . . . .
O36 O -0.0573(4) 0.0045(6) -0.0196(5) 0.062(2) Uani 1 1 d . . . . .
O39 O 0.1272(4) -0.0129(7) 0.4725(6) 0.068(3) Uani 1 1 d . . . . .
O40 O 0.2141(7) -0.1004(10) 0.4269(9) 0.106(4) Uani 1 1 d . . . . .

loop_
_atom_site_aniso_label
_atom_site_aniso_U_11
_atom_site_aniso_U_22
_atom_site_aniso_U_33
_atom_site_aniso_U_23
_atom_site_aniso_U_13
_atom_site_aniso_U_12
W1 0.0389(3) 0.0329(2) 0.0332(3) 0.000 -0.0018(2) 0.000
W2 0.0448(3) 0.0343(3) 0.0361(3) -0.00210(16) 0.00040(17) 0.00131(16)
W3 0.0406(3) 0.0293(2) 0.0406(3) -0.00076(15) -0.00323(16) -0.00049(14)
W4 0.0390(3) 0.0332(2) 0.0383(3) 0.00105(15) -0.00068(16) -0.00250(14)
W5 0.0466(4) 0.0365(3) 0.0340(3) 0.000 -0.0038(2) 0.000
W6 0.0368(3) 0.0300(2) 0.0365(3) -0.00079(14) -0.00203(16) 0.00123(14)
W7 0.0401(3) 0.0312(2) 0.0397(3) -0.00073(15) -0.00545(16) -0.00137(14)
Nb2 0.0448(3) 0.0343(3) 0.0361(3) -0.00210(16) 0.00040(17) 0.00131(16)
Nb3 0.0406(3) 0.0293(2) 0.0406(3) -0.00076(15) -0.00323(16) -0.00049(14)
Nb4 0.0390(3) 0.0332(2) 0.0383(3) 0.00105(15) -0.00068(16) -0.00250(14)
Nb5 0.0466(4) 0.0365(3) 0.0340(3) 0.000 -0.0038(2) 0.000
Nb6 0.0368(3) 0.0300(2) 0.0365(3) -0.00079(14) -0.00203(16) 0.00123(14)
Nb7 0.0401(3) 0.0312(2) 0.0397(3) -0.00073(15) -0.00545(16) -0.00137(14)
Si8 0.0331(17) 0.0274(15) 0.0283(16) 0.000 -0.0019(13) 0.000
Cr9 0.0387(8) 0.0322(7) 0.0374(8) 0.0013(6) -0.0013(6) 0.0022(6)
Cr10 0.0353(10) 0.0344(10) 0.0346(10) 0.000 -0.0001(9) 0.000
K12 0.0545(13) 0.0425(11) 0.0413(11) 0.0006(9) -0.0053(10) 0.0038(9)
O6 0.048(4) 0.029(3) 0.048(4) 0.001(3) 0.000(3) 0.002(3)
O9 0.041(5) 0.042(5) 0.050(6) 0.000 0.004(5) 0.000
O11 0.046(4) 0.040(3) 0.033(3) -0.003(3) -0.010(3) 0.000(3)
O8 0.051(4) 0.035(3) 0.038(4) -0.004(3) -0.002(3) 0.001(3)
O2 0.041(4) 0.035(3) 0.042(4) -0.001(3) -0.007(3) -0.001(3)
O3 0.040(4) 0.041(3) 0.040(4) 0.004(3) -0.004(3) -0.004(3)
O4 0.041(4) 0.035(3) 0.037(3) -0.001(3) -0.003(3) 0.003(3)
O7 0.046(4) 0.052(4) 0.048(4) -0.006(3) -0.005(3) 0.012(3)
O12 0.041(4) 0.040(3) 0.036(3) -0.004(3) -0.007(3) 0.002(3)
O10 0.045(4) 0.036(3) 0.041(4) -0.002(3) 0.001(3) 0.000(3)
O1 0.042(4) 0.027(3) 0.041(3) 0.000(3) -0.003(3) -0.001(3)
O5 0.031(4) 0.035(4) 0.034(4) 0.000 -0.003(4) 0.000
O19 0.046(4) 0.041(4) 0.053(4) -0.006(3) -0.013(3) -0.006(3)
O23 0.067(8) 0.061(7) 0.026(5) 0.000 -0.008(5) 0.000
K1 0.0503(13) 0.0451(12) 0.0531(14) -0.0033(10) 0.0031(11) 0.0018(10)
O13 0.051(6) 0.036(5) 0.036(5) 0.000 -0.004(4) 0.000
O15 0.048(6) 0.046(5) 0.025(4) 0.000 -0.005(4) 0.000
O18 0.045(4) 0.032(3) 0.040(4) -0.002(3) 0.003(3) -0.001(3)
O14 0.045(4) 0.035(3) 0.031(3) 0.003(3) -0.007(3) -0.006(3)
O16 0.055(5) 0.045(4) 0.048(4) 0.009(3) 0.012(4) 0.000(3)
O17 0.045(6) 0.036(5) 0.042(5) 0.000 -0.004(4) 0.000
O20 0.037(4) 0.040(3) 0.043(4) 0.000(3) 0.000(3) -0.001(3)
O25 0.056(5) 0.038(4) 0.052(4) 0.002(3) 0.007(4) 0.007(3)
O24 0.046(4) 0.039(4) 0.038(4) -0.002(3) -0.006(3) -0.003(3)
O22 0.038(4) 0.033(3) 0.046(4) 0.002(3) 0.002(3) 0.001(3)
O26 0.035(3) 0.038(3) 0.041(4) 0.001(3) 0.000(3) 0.004(3)
O21 0.053(4) 0.035(3) 0.044(4) -0.003(3) -0.004(3) 0.001(3)
O27 0.036(5) 0.077(8) 0.048(6) 0.000 -0.007(5) 0.000
O28 0.045(4) 0.042(4) 0.047(4) 0.003(3) 0.005(3) 0.005(3)
O29 0.032(4) 0.028(4) 0.034(4) 0.000 -0.003(4) 0.000
O32 0.048(4) 0.027(3) 0.061(5) -0.003(3) -0.009(3) -0.002(3)
O30 0.041(5) 0.030(4) 0.038(5) 0.000 0.002(4) 0.000
O31 0.053(4) 0.049(4) 0.048(4) -0.009(3) 0.002(4) 0.012(4)
C6 0.059(7) 0.035(4) 0.035(5) -0.002(4) -0.003(5) -0.010(4)
C9 0.050(6) 0.035(4) 0.036(5) 0.001(4) -0.001(4) -0.007(4)
C16 0.030(6) 0.047(8) 0.058(9) 0.000 0.005(6) 0.000
C17 0.048(8) 0.047(8) 0.042(8) 0.000 -0.003(7) 0.000
O33 0.055(5) 0.040(4) 0.059(5) -0.002(4) 0.002(4) 0.005(3)
O34 0.040(5) 0.043(5) 0.047(6) 0.000 -0.008(4) 0.000
O35 0.062(6) 0.058(5) 0.063(6) 0.003(4) 0.001(4) -0.006(4)
O36 0.074(6) 0.058(5) 0.052(5) -0.004(4) 0.004(4) -0.011(5)
O39 0.053(5) 0.078(6) 0.074(6) 0.021(5) -0.008(5) -0.021(5)
O40 0.109(11) 0.120(11) 0.087(9) 0.027(8) 0.011(8) 0.013(9)

loop_
_atom_type_symbol
_atom_type_description
_atom_type_scat_dispersion_real
_atom_type_scat_dispersion_imag
_atom_type_scat_source
C C 0.0033 0.0016 'International Tables Vol C Tables 4.2.6.8 and 6.1.1.4'
H H 0.0000 0.0000 'International Tables Vol C Tables 4.2.6.8 and 6.1.1.4'
Cr Cr 0.3209 0.6236 'International Tables Vol C Tables 4.2.6.8 and 6.1.1.4'
K K 0.2009 0.2494 'International Tables Vol C Tables 4.2.6.8 and 6.1.1.4'
Nb Nb -2.0727 0.6215 'International Tables Vol C Tables 4.2.6.8 and 6.1.1.4'
O O 0.0106 0.0060 'International Tables Vol C Tables 4.2.6.8 and 6.1.1.4'
Si Si 0.0817 0.0704 'International Tables Vol C Tables 4.2.6.8 and 6.1.1.4'
W W -0.8490 6.8722 'International Tables Vol C Tables 4.2.6.8 and 6.1.1.4'

loop_
_geom_angle_atom_site_label_1
_geom_angle_atom_site_label_2
_geom_angle_atom_site_label_3
_geom_angle
_geom_angle_site_symmetry_1
_geom_angle_site_symmetry_3
_geom_angle_publ_flag
O4 W1 O4 87.2(4) 8_565 . ?
O4 W1 O14 88.8(3) . . ?
O4 W1 O14 158.5(3) . 8_565 ?
O4 W1 O14 158.5(3) 8_565 . ?
O4 W1 O14 88.8(3) 8_565 8_565 ?
O4 W1 O29 84.5(3) . . ?
O4 W1 O29 84.5(3) 8_565 . ?
O15 W1 O4 101.5(3) . 8_565 ?
O15 W1 O4 101.5(3) . . ?
O15 W1 O14 100.0(3) . 8_565 ?
O15 W1 O14 100.0(3) . . ?
O15 W1 O29 171.6(4) . . ?
O14 W1 O14 87.2(4) 8_565 . ?
O14 W1 O29 74.1(3) . . ?
O14 W1 O29 74.1(3) 8_565 . ?
O9 W2 K12 106.4(3) . 5 ?
O9 W2 O11 87.7(4) . . ?
O9 W2 O30 73.8(3) . . ?
O11 W2 K12 56.6(2) . 5 ?
O11 W2 O30 73.5(3) . . ?
O8 W2 K12 144.2(2) . 5 ?
O8 W2 O9 89.3(4) . . ?
O8 W2 O11 158.4(3) . . ?
O8 W2 O30 85.1(3) . . ?
O10 W2 K12 89.5(2) . 5 ?
O10 W2 O9 157.9(4) . . ?
O10 W2 O11 88.6(3) . . ?
O10 W2 O8 86.2(3) . . ?
O10 W2 O30 84.3(3) . . ?
O30 W2 K12 129.9(2) . 5 ?
O31 W2 K12 44.2(3) . 5 ?
O31 W2 O9 100.9(4) . . ?
O31 W2 O11 99.6(4) . . ?
O31 W2 O8 102.0(4) . . ?
O31 W2 O10 101.2(4) . . ?
O31 W2 O30 171.2(4) . . ?
O6 W3 O1 84.6(3) . . ?
O2 W3 O6 158.5(3) . . ?
O2 W3 O10 89.4(3) . . ?
O2 W3 O1 74.1(3) . . ?
O2 W3 O18 89.2(3) . . ?
O10 W3 O6 85.2(3) . . ?
O10 W3 O1 84.0(3) . . ?
O10 W3 O18 158.0(3) . . ?
O18 W3 O6 88.1(3) . . ?
O18 W3 O1 74.4(3) . . ?
O32 W3 O6 100.4(3) . . ?
O32 W3 O2 101.0(3) . . ?
O32 W3 O10 101.3(4) . . ?
O32 W3 O1 172.9(3) . . ?
O32 W3 O18 100.6(3) . . ?
O3 W4 O1 73.8(3) . . ?
O4 W4 O3 157.8(3) . . ?
O4 W4 O1 84.2(3) . . ?
O4 W4 O18 88.0(3) . . ?
O18 W4 O3 88.5(3) . . ?
O18 W4 O1 73.9(3) . . ?
O16 W4 O3 101.2(4) . . ?
O16 W4 O4 101.0(4) . . ?
O16 W4 O1 172.4(3) . . ?
O16 W4 O18 100.5(3) . . ?
O16 W4 O17 101.1(4) . . ?
O17 W4 O3 89.2(4) . . ?
O17 W4 O4 86.2(4) . . ?
O17 W4 O1 84.7(4) . . ?
O17 W4 O18 158.3(4) . . ?
O11 W5 O11 88.8(4) . 8_565 ?
O11 W5 O30 73.9(3) . . ?
O11 W5 O30 73.9(3) 8_565 . ?
O12 W5 O11 158.1(3) 8_565 . ?
O12 W5 O11 89.2(3) 8_565 8_565 ?
O12 W5 O11 89.2(3) . . ?
O12 W5 O11 158.1(3) . 8_565 ?
O12 W5 O12 84.7(4) 8_565 . ?
O12 W5 O30 84.6(3) 8_565 . ?
O12 W5 O30 84.6(3) . . ?
O23 W5 O11 100.6(4) . . ?
O23 W5 O11 100.6(4) . 8_565 ?
O23 W5 O12 101.2(4) . . ?
O23 W5 O12 101.2(4) . 8_565 ?
O23 W5 O30 172.0(5) . . ?
O6 W6 O8 86.3(3) . . ?
O6 W6 O13 158.3(4) . . ?
O6 W6 O14 89.8(3) . . ?
O6 W6 O29 85.0(3) . . ?
O8 W6 O13 87.2(4) . . ?
O8 W6 O14 158.9(3) . . ?
O8 W6 O29 84.8(3) . . ?
O7 W6 O6 101.7(4) . . ?
O7 W6 O8 102.3(4) . . ?
O7 W6 O13 100.0(4) . . ?
O7 W6 O14 98.8(4) . . ?
O7 W6 O29 170.5(3) . . ?
O13 W6 O29 73.8(3) . . ?
O14 W6 O13 88.9(4) . . ?
O14 W6 O29 74.2(3) . . ?
O2 W7 O3 87.2(3) . . ?
O2 W7 O1 73.1(3) . . ?
O3 W7 O1 73.8(3) . . ?
O12 W7 O2 89.6(3) . . ?
O12 W7 O3 157.6(3) . . ?
O12 W7 O1 84.1(3) . . ?
O19 W7 O2 100.9(3) . . ?
O19 W7 O3 99.7(4) . . ?
O19 W7 O12 102.6(4) . . ?
O19 W7 O1 171.2(3) . . ?
O19 W7 O34 101.6(4) . . ?
O34 W7 O2 157.5(4) . . ?
O34 W7 O3 89.3(4) . . ?
O34 W7 O12 85.1(4) . . ?
O34 W7 O1 84.5(3) . . ?
O1 Si8 O1 110.6(5) 8_565 . ?
O1 Si8 O29 109.7(3) 8_565 . ?
O1 Si8 O29 109.7(3) . . ?
O1 Si8 O30 109.2(3) . . ?
O1 Si8 O30 109.2(3) 8_565 . ?
O29 Si8 O30 108.6(5) . . ?
K12 Cr9 K1 110.40(7) 5_556 . ?
O5 Cr9 K12 128.4(3) . 5_556 ?
O5 Cr9 K1 121.2(3) . . ?
O5 Cr9 O25 177.7(4) . . ?
O5 Cr9 O24 96.0(3) . . ?
O5 Cr9 O26 93.3(3) . . ?
O5 Cr9 O21 95.8(3) . . ?
O5 Cr9 O28 95.4(3) . . ?
O25 Cr9 K12 50.0(2) . 5_556 ?
O25 Cr9 K1 60.5(2) . . ?
O24 Cr9 K12 54.2(2) . 5_556 ?
O24 Cr9 K1 120.8(2) . . ?
O24 Cr9 O25 81.7(3) . . ?
O24 Cr9 O28 93.5(3) . . ?
O26 Cr9 K12 48.2(2) . 5_556 ?
O26 Cr9 K1 131.2(2) . . ?
O26 Cr9 O25 86.3(3) . . ?
O26 Cr9 O24 84.2(3) . . ?
O26 Cr9 O28 171.2(3) . . ?
O21 Cr9 K12 115.9(2) . 5_556 ?
O21 Cr9 K1 53.3(2) . . ?
O21 Cr9 O25 86.5(3) . . ?
O21 Cr9 O24 168.0(3) . . ?
O21 Cr9 O26 93.2(3) . . ?
O21 Cr9 O28 87.3(3) . . ?
O28 Cr9 K12 124.0(2) . 5_556 ?
O28 Cr9 K1 43.7(2) . . ?
O28 Cr9 O25 84.9(3) . . ?
O5 Cr10 O20 95.8(3) . . ?
O5 Cr10 O20 95.8(3) . 8_565 ?
O5 Cr10 O22 94.2(3) . . ?
O5 Cr10 O22 94.2(3) . 8_565 ?
O5 Cr10 O27 178.2(5) . . ?
O20 Cr10 O20 89.1(4) 8_565 . ?
O20 Cr10 O27 85.5(3) 8_565 . ?
O20 Cr10 O27 85.5(3) . . ?
O22 Cr10 O20 169.9(3) . 8_565 ?
O22 Cr10 O20 169.9(3) 8_565 . ?
O22 Cr10 O20 90.8(3) 8_565 8_565 ?
O22 Cr10 O20 90.8(3) . . ?
O22 Cr10 O22 87.6(4) 8_565 . ?
O22 Cr10 O27 84.5(3) 8_565 . ?
O22 Cr10 O27 84.5(3) . . ?
Cr9 K12 W2 113.36(7) 5_556 5 ?
O11 K12 W2 30.01(12) 5 5 ?
O11 K12 Cr9 90.35(14) 5 5_556 ?
O11 K12 O40 90.5(3) 5 6_556 ?
O7 K12 W2 126.32(19) 6_556 5 ?
O7 K12 Cr9 93.48(17) 6_556 5_556 ?
O7 K12 O11 151.9(2) 6_556 5 ?
O7 K12 O24 97.7(2) 6_556 5_556 ?
O7 K12 O36 141.5(3) 6_556 . ?
O7 K12 O40 62.2(3) 6_556 6_556 ?
O19 K12 W2 138.3(2) . 5 ?
O19 K12 Cr9 85.81(18) . 5_556 ?
O19 K12 O11 121.7(2) . 5 ?
O19 K12 O7 86.4(3) . 6_556 ?
O19 K12 O25 77.4(3) . 5_556 ?
O19 K12 O24 118.0(2) . 5_556 ?
O19 K12 O31 147.6(3) . 5 ?
O19 K12 O35 86.2(3) . 6_556 ?
O19 K12 O36 67.6(3) . . ?
O19 K12 O40 146.5(3) . 6_556 ?
O25 K12 W2 137.99(19) 5_556 5 ?
O25 K12 Cr9 32.96(16) 5_556 5_556 ?
O25 K12 O11 122.1(2) 5_556 5 ?
O25 K12 O7 61.4(2) 5_556 6_556 ?
O25 K12 O24 53.1(2) 5_556 5_556 ?
O25 K12 O31 134.2(3) 5_556 5 ?
O25 K12 O35 127.4(3) 5_556 6_556 ?
O25 K12 O36 132.7(3) 5_556 . ?
O25 K12 O40 77.4(3) 5_556 6_556 ?
O24 K12 W2 85.65(15) 5_556 5 ?
O24 K12 Cr9 32.37(14) 5_556 5_556 ?
O24 K12 O11 71.6(2) 5_556 5 ?
O24 K12 O40 60.1(3) 5_556 6_556 ?
O26 K12 W2 107.25(16) 5_556 5 ?
O26 K12 Cr9 31.66(15) 5_556 5_556 ?
O26 K12 O11 77.6(2) 5_556 5 ?
O26 K12 O7 117.9(2) 5_556 6_556 ?
O26 K12 O19 69.4(2) 5_556 . ?
O26 K12 O25 57.9(2) 5_556 5_556 ?
O26 K12 O24 54.2(2) 5_556 5_556 ?
O26 K12 O31 128.9(2) 5_556 5 ?
O26 K12 O35 153.8(3) 5_556 6_556 ?
O26 K12 O36 80.1(3) 5_556 . ?
O26 K12 O40 113.7(3) 5_556 6_556 ?
O31 K12 W2 24.41(15) 5 5 ?
O31 K12 Cr9 124.15(19) 5 5_556 ?
O31 K12 O11 53.9(2) 5 5 ?
O31 K12 O7 102.1(2) 5 6_556 ?
O31 K12 O24 92.0(2) 5 5_556 ?
O31 K12 O36 87.9(3) 5 . ?
O31 K12 O40 58.1(3) 5 6_556 ?
O35 K12 W2 84.3(2) 6_556 5 ?
O35 K12 Cr9 160.3(2) 6_556 5_556 ?
O35 K12 O11 109.1(2) 6_556 5 ?
O35 K12 O7 68.0(3) 6_556 6_556 ?
O35 K12 O24 151.9(3) 6_556 5_556 ?
O35 K12 O31 68.9(3) 6_556 5 ?
O35 K12 O36 81.8(3) 6_556 . ?
O35 K12 O40 91.9(4) 6_556 6_556 ?
O36 K12 W2 70.86(19) . 5 ?
O36 K12 Cr9 111.5(2) . 5_556 ?
O36 K12 O11 60.1(2) . 5 ?
O36 K12 O24 119.2(3) . 5_556 ?
O36 K12 O40 145.1(3) . 6_556 ?
O40 K12 W2 74.4(2) 6_556 5 ?
O40 K12 Cr9 84.9(3) 6_556 5_556 ?
W6 O6 W3 151.2(4) . . ?
W2 O9 W2 121.0(5) . 8_565 ?
W2 O11 K12 93.3(3) . 5 ?
W5 O11 W2 121.7(4) . . ?
W5 O11 K12 144.8(3) . 5 ?
W2 O8 W6 150.3(5) . . ?
W3 O2 W7 121.9(4) . . ?
W7 O3 W4 121.2(4) . . ?
W1 O4 W4 150.8(4) . . ?
W6 O7 K12 166.4(4) . 6_656 ?
W5 O12 W7 152.4(4) . . ?
W3 O10 W2 152.0(4) . . ?
W3 O1 W4 90.8(2) . . ?
W3 O1 W7 90.8(2) . . ?
W4 O1 W7 91.1(2) . . ?
Si8 O1 W3 125.7(4) . . ?
Si8 O1 W4 123.8(4) . . ?
Si8 O1 W7 124.3(4) . . ?
Cr9 O5 Cr9 118.4(5) . 8_565 ?
Cr10 O5 Cr9 120.8(2) . . ?
Cr10 O5 Cr9 120.8(2) . 8_565 ?
W7 O19 K12 159.1(4) . . ?
Cr9 K1 K12 154.59(9) . 6_656 ?
O14 K1 Cr9 102.26(16) . . ?
O14 K1 K12 86.39(16) . 6_656 ?
O14 K1 O25 133.5(2) . . ?
O14 K1 O21 91.2(2) . . ?
O14 K1 O40 86.7(3) . . ?
O25 K1 Cr9 31.25(13) . . ?
O25 K1 K12 134.72(17) . 6_656 ?
O21 K1 Cr9 30.07(14) . . ?
O21 K1 K12 175.29(17) . 6_656 ?
O21 K1 O25 49.2(2) . . ?
O21 K1 O40 124.1(3) . . ?
O28 K1 Cr9 29.02(16) . . ?
O28 K1 K12 129.88(18) . 6_656 ?
O28 K1 O14 88.5(2) . . ?
O28 K1 O25 50.6(2) . . ?
O28 K1 O21 54.0(2) . . ?
O28 K1 O33 96.9(2) . . ?
O28 K1 O40 174.8(3) . . ?
O31 K1 Cr9 125.89(19) 2 . ?
O31 K1 K12 44.09(18) 2 6_656 ?
O31 K1 O14 129.8(2) 2 . ?
O31 K1 O25 95.5(2) 2 . ?
O31 K1 O21 137.5(2) 2 . ?
O31 K1 O28 126.2(3) 2 . ?
O31 K1 O33 76.3(2) 2 . ?
O31 K1 O40 58.8(3) 2 . ?
O33 K1 Cr9 70.09(18) . . ?
O33 K1 K12 117.36(18) . 6_656 ?
O33 K1 O14 140.9(2) . . ?
O33 K1 O25 48.4(2) . . ?
O33 K1 O21 62.6(2) . . ?
O33 K1 O40 85.6(3) . . ?
O35 K1 Cr9 114.6(2) . . ?
O35 K1 K12 43.8(2) . 6_656 ?
O35 K1 O14 76.0(3) . . ?
O35 K1 O25 115.9(3) . . ?
O35 K1 O21 139.3(3) . . ?
O35 K1 O28 86.7(3) . . ?
O35 K1 O31 72.0(3) . 2 ?
O35 K1 O33 142.7(3) . . ?
O35 K1 O40 94.1(3) . . ?
O39 K1 Cr9 107.6(3) . . ?
O39 K1 K12 97.8(3) . 6_656 ?
O39 K1 O14 67.3(3) . . ?
O39 K1 O25 115.4(3) . . ?
O39 K1 O21 77.5(3) . . ?
O39 K1 O28 125.5(3) . . ?
O39 K1 O31 105.6(3) . 2 ?
O39 K1 O33 78.5(3) . . ?
O39 K1 O35 128.5(3) . . ?
O39 K1 O40 50.4(4) . . ?
O40 K1 Cr9 151.1(3) . . ?
O40 K1 K12 51.8(3) . 6_656 ?
O40 K1 O25 132.9(3) . . ?
W6 O13 W6 120.6(6) 8_565 . ?
W4 O18 W3 120.8(4) . . ?
W1 O14 K1 119.1(3) . . ?
W6 O14 W1 120.7(3) . . ?
W6 O14 K1 118.9(3) . . ?
W4 O17 W4 151.7(6) 8_565 . ?
C9 O20 Cr10 132.4(7) 8_565 . ?
Cr9 O25 K12 97.1(3) . 5_556 ?
Cr9 O25 K1 88.3(3) . . ?
K12 O25 K1 174.2(3) 5_556 . ?
Cr9 O24 K12 93.4(3) . 5_556 ?
C17 O24 Cr9 132.5(8) . . ?
C17 O24 K12 126.9(8) . 5_556 ?
C6 O22 Cr10 132.7(7) 8_565 . ?
Cr9 O26 K12 100.1(3) . 5_556 ?
C6 O26 Cr9 130.8(7) . . ?
C6 O26 K12 126.8(7) . 5_556 ?
Cr9 O21 K1 96.6(3) . . ?
C9 O21 Cr9 131.3(7) . . ?
C9 O21 K1 121.2(6) . . ?
Cr9 O28 K1 107.3(3) . . ?
C16 O28 Cr9 130.5(8) . . ?
C16 O28 K1 115.6(9) . . ?
W1 O29 W6 91.0(3) . . ?
W1 O29 W6 91.0(3) . 8_565 ?
W6 O29 W6 91.6(3) 8_565 . ?
Si8 O29 W1 123.8(5) . . ?
Si8 O29 W6 124.7(3) . 8_565 ?
Si8 O29 W6 124.7(3) . . ?
W2 O30 W2 91.4(3) . 8_565 ?
W2 O30 W5 91.0(3) . . ?
W2 O30 W5 91.0(3) 8_565 . ?
Si8 O30 W2 124.6(3) . . ?
Si8 O30 W2 124.6(3) . 8_565 ?
Si8 O30 W5 124.2(5) . . ?
W2 O31 K12 111.4(4) . 5 ?
W2 O31 K1 151.6(4) . 2_554 ?
K1 O31 K12 93.5(2) 2_554 5 ?
O22 C6 O26 126.5(10) 8_565 . ?
O22 C6 H6 116.7 8_565 . ?
O26 C6 H6 116.7 . . ?
O20 C9 O21 127.0(10) 8_565 . ?
O20 C9 H9 116.5 8_565 . ?
O21 C9 H9 116.5 . . ?
O28 C16 O28 128.8(15) 8_565 . ?
O28 C16 H16 115.6 8_565 . ?
O28 C16 H16 115.6 . . ?
O24 C17 O24 124.4(15) . 8_565 ?
O24 C17 H17 117.8 . . ?
O24 C17 H17 117.8 8_565 . ?
W7 O34 W7 152.2(7) 8_565 . ?
K1 O35 K12 94.7(3) . 6_656 ?
K12 O40 K1 76.3(4) 6_656 . ?

loop_
_geom_bond_atom_site_label_1
_geom_bond_atom_site_label_2
_geom_bond_distance
_geom_bond_site_symmetry_2
_geom_bond_publ_flag
W1 O4 1.907(7) . ?
W1 O4 1.907(7) 8_565 ?
W1 O15 1.701(9) . ?
W1 O14 1.940(8) . ?
W1 O14 1.940(8) 8_565 ?
W1 O29 2.349(9) . ?
W2 K12 3.876(3) 5 ?
W2 O9 1.933(5) . ?
W2 O11 1.942(7) . ?
W2 O8 1.916(8) . ?
W2 O10 1.916(7) . ?
W2 O30 2.351(7) . ?
W2 O31 1.721(8) . ?
W3 O6 1.937(8) . ?
W3 O2 1.908(7) . ?
W3 O10 1.910(7) . ?
W3 O1 2.340(6) . ?
W3 O18 1.926(7) . ?
W3 O32 1.725(7) . ?
W4 O3 1.943(7) . ?
W4 O4 1.911(7) . ?
W4 O1 2.363(7) . ?
W4 O18 1.924(7) . ?
W4 O16 1.725(8) . ?
W4 O17 1.911(3) . ?
W5 O11 1.905(7) 8_565 ?
W5 O11 1.905(7) . ?
W5 O12 1.904(8) . ?
W5 O12 1.904(8) 8_565 ?
W5 O23 1.731(10) . ?
W5 O30 2.360(10) . ?
W6 O6 1.904(8) . ?
W6 O8 1.918(8) . ?
W6 O7 1.696(8) . ?
W6 O13 1.947(6) . ?
W6 O14 1.920(7) . ?
W6 O29 2.357(6) . ?
W7 O2 1.927(7) . ?
W7 O3 1.935(7) . ?
W7 O12 1.917(8) . ?
W7 O1 2.370(7) . ?
W7 O19 1.704(7) . ?
W7 O34 1.905(3) . ?
Si8 O1 1.615(7) 8_565 ?
Si8 O1 1.615(7) . ?
Si8 O29 1.625(10) . ?
Si8 O30 1.630(10) . ?
Cr9 K12 3.712(3) 5_556 ?
Cr9 O5 1.910(5) . ?
Cr9 K1 3.921(3) . ?
Cr9 O25 2.035(8) . ?
Cr9 O24 1.991(7) . ?
Cr9 O26 1.979(7) . ?
Cr9 O21 1.978(8) . ?
Cr9 O28 1.992(8) . ?
Cr10 O5 1.878(10) . ?
Cr10 O20 1.980(8) 8_565 ?
Cr10 O20 1.980(8) . ?
Cr10 O22 1.965(8) 8_565 ?
Cr10 O22 1.965(8) . ?
Cr10 O27 2.057(11) . ?
K12 O11 3.243(8) 5 ?
K12 O7 2.905(8) 6_556 ?
K12 O19 2.849(8) . ?
K12 O25 2.864(9) 5_556 ?
K12 O24 3.016(8) 5_556 ?
K12 O26 2.813(7) 5_556 ?
K12 O31 2.901(9) 5 ?
K12 O35 2.891(10) 6_556 ?
K12 O36 2.964(10) . ?
K12 O40 3.367(17) 6_556 ?
K1 O14 3.008(7) . ?
K1 O25 3.413(9) . ?
K1 O21 3.166(9) . ?
K1 O28 2.836(8) . ?
K1 O31 2.810(8) 2 ?
K1 O33 2.890(9) . ?
K1 O35 2.764(10) . ?
K1 O39 2.713(10) . ?
K1 O40 3.372(17) . ?
O20 C9 1.226(13) 8_565 ?
O24 C17 1.265(10) . ?
O22 C6 1.241(14) 8_565 ?
O26 C6 1.256(14) . ?
O21 C9 1.283(14) . ?
O28 C16 1.242(10) . ?
C6 H6 0.9500 . ?
C9 H9 0.9500 . ?
C16 H16 0.9500 . ?
C17 H17 0.9500 . ?

loop_
_geom_torsion_atom_site_label_1
_geom_torsion_atom_site_label_2
_geom_torsion_atom_site_label_3
_geom_torsion_atom_site_label_4
_geom_torsion
_geom_torsion_site_symmetry_1
_geom_torsion_site_symmetry_2
_geom_torsion_site_symmetry_3
_geom_torsion_site_symmetry_4
_geom_torsion_publ_flag
Cr9 O24 C17 O24 -12(3) . . . 8_565 ?
Cr9 O26 C6 O22 9.3(16) . . . 8_565 ?
Cr9 O21 C9 O20 -3.5(16) . . . 8_565 ?
Cr9 O28 C16 O28 10(3) . . . 8_565 ?
K12 W2 O31 K1 -149.9(12) 5 . . 2_554 ?
K12 O24 C17 O24 -154.6(10) 5_556 . . 8_565 ?
K12 O26 C6 O22 168.7(7) 5_556 . . 8_565 ?
O6 W6 O7 K12 -113(2) . . . 6_656 ?
O9 W2 O31 K12 -102.4(5) . . . 5 ?
O9 W2 O31 K1 107.7(10) . . . 2_554 ?
O11 W2 O31 K12 -13.0(4) . . . 5 ?
O11 W2 O31 K1 -162.8(9) . . . 2_554 ?
O8 W2 O31 K12 166.0(3) . . . 5 ?
O8 W2 O31 K1 16.1(10) . . . 2_554 ?
O8 W6 O7 K12 159(2) . . . 6_656 ?
O2 W7 O19 K12 2.5(14) . . . . ?
O3 W7 O19 K12 -86.5(13) . . . . ?
O12 W7 O19 K12 94.6(13) . . . . ?
O10 W2 O31 K12 77.5(4) . . . 5 ?
O10 W2 O31 K1 -72.4(10) . . . 2_554 ?
O1 Si8 O1 W3 179.68(9) 8_565 . . . ?
O1 Si8 O1 W4 -60.2(7) 8_565 . . . ?
O1 Si8 O1 W7 58.9(7) 8_565 . . . ?
O1 Si8 O29 W1 60.8(3) 8_565 . . . ?
O1 Si8 O29 W1 -60.8(3) . . . . ?
O1 Si8 O29 W6 -179.9(4) 8_565 . . . ?
O1 Si8 O29 W6 58.5(6) . . . . ?
O1 Si8 O29 W6 -58.5(6) 8_565 . . 8_565 ?
O1 Si8 O29 W6 179.9(4) . . . 8_565 ?
O1 Si8 O30 W2 -179.9(5) . . . 8_565 ?
O1 Si8 O30 W2 59.1(7) 8_565 . . 8_565 ?
O1 Si8 O30 W2 -59.1(7) . . . . ?
O1 Si8 O30 W2 179.9(5) 8_565 . . . ?
O1 Si8 O30 W5 60.5(3) . . . . ?
O1 Si8 O30 W5 -60.5(3) 8_565 . . . ?
K1 O21 C9 O20 -138.7(9) . . . 8_565 ?
K1 O28 C16 O28 157.7(14) . . . 8_565 ?
O13 W6 O7 K12 69(2) . . . 6_656 ?
O14 W6 O7 K12 -21(2) . . . 6_656 ?
O20 Cr10 O5 Cr9 134.4(5) 8_565 . . 8_565 ?
O20 Cr10 O5 Cr9 -44.7(6) 8_565 . . . ?
O20 Cr10 O5 Cr9 44.7(6) . . . 8_565 ?
O20 Cr10 O5 Cr9 -134.4(5) . . . . ?
O22 Cr10 O5 Cr9 134.4(5) . . . . ?
O22 Cr10 O5 Cr9 46.5(6) 8_565 . . . ?
O22 Cr10 O5 Cr9 -46.5(6) . . . 8_565 ?
O22 Cr10 O5 Cr9 -134.4(5) 8_565 . . 8_565 ?
O29 Si8 O1 W3 -59.3(6) . . . . ?
O29 Si8 O1 W4 60.9(5) . . . . ?
O29 Si8 O1 W7 179.9(4) . . . . ?
O29 Si8 O30 W2 60.4(5) . . . . ?
O29 Si8 O30 W2 -60.4(5) . . . 8_565 ?
O29 Si8 O30 W5 180.000(0) . . . . ?
O30 Si8 O1 W3 59.6(6) . . . . ?
O30 Si8 O1 W4 179.7(4) . . . . ?
O30 Si8 O1 W7 -61.2(6) . . . . ?
O30 Si8 O29 W1 180.0 . . . . ?
O30 Si8 O29 W6 60.7(4) . . . 8_565 ?
O30 Si8 O29 W6 -60.7(4) . . . . ?
O34 W7 O19 K12 -177.8(13) . . . . ?

loop_
_platon_squeeze_void_nr
_platon_squeeze_void_average_x
_platon_squeeze_void_average_y
_platon_squeeze_void_average_z
_platon_squeeze_void_volume
_platon_squeeze_void_count_electrons
_platon_squeeze_void_content
1 0.857 0.250 0.701 225 86 ' '
2 0.357 0.250 0.799 226 86 ' '
3 0.643 0.750 0.201 226 86 ' '
4 0.143 0.750 0.299 226 86 ' '
